data_4130349
loop_
_publ_author_name
'Jeon, Ie-Rang'
'Sun, Lei'
'Negru, Bogdan'
'Van Duyne, Richard P.'
'Dinc\(a, Mircea'
'Harris, T. David'

_publ_section_title
;
 Solid-State Redox Switching of Magnetic Exchange and Electronic
 Conductivity in a Benzoquinoid-Bridged Mn(II) Chain Compound.
;
_journal_issue 20
_journal_name_full 'Journal of the American Chemical Society'
_journal_page_first 6583
_journal_page_last 6590
_journal_paper_doi 10.1021/jacs.6b02485
_journal_volume 138
_journal_year 2016
_chemical_formula_moiety 'C20 H16 Mn N4 O5 S'
_chemical_formula_sum 'C20 H16 Mn N4 O5 S'
_chemical_formula_weight 479.37
_space_group_crystal_system trigonal
_space_group_IT_number 144
_space_group_name_Hall 'P 31'
_space_group_name_H-M_alt 'P 31'
_atom_sites_solution_hydrogens geom
_atom_sites_solution_primary direct
_audit_creation_date 2014-11-04
_audit_creation_method
;
Olex2 1.2
(compiled 2014.02.28 svn.r2899 for OlexSys, GUI svn.r4781)
;
_cell_angle_alpha 90
_cell_angle_beta 90
_cell_angle_gamma 120
_cell_formula_units_Z 3
_cell_length_a 9.1358(2)
_cell_length_b 9.1358(2)
_cell_length_c 21.2002(6)
_cell_measurement_reflns_used 9944
_cell_measurement_temperature 100(2)
_cell_measurement_theta_max 65.14
_cell_measurement_theta_min 5.59
_cell_volume 1532.37(6)
_computing_data_reduction 'SAINT v8.34A (Bruker, 2013)'
_computing_molecular_graphics 'Olex2 (Dolomanov et al., 2009)'
_computing_publication_material 'Olex2 (Dolomanov et al., 2009)'
_computing_structure_refinement 'ShelXL (Sheldrick, 2008)'
_computing_structure_solution 'ShelXS (Sheldrick, 2008)'
_diffrn_ambient_temperature 99.95
_diffrn_measured_fraction_theta_full 0.946
_diffrn_measured_fraction_theta_max 0.997
_diffrn_measurement_device_type 'Bruker APEX-II CCD'
_diffrn_measurement_method '\f and \w scans'
_diffrn_radiation_type CuK\a
_diffrn_radiation_wavelength 1.54178
_diffrn_reflns_av_R_equivalents 0.0295
_diffrn_reflns_av_unetI/netI 0.0330
_diffrn_reflns_Laue_measured_fraction_full 0.946
_diffrn_reflns_Laue_measured_fraction_max 0.997
_diffrn_reflns_limit_h_max 8
_diffrn_reflns_limit_h_min -9
_diffrn_reflns_limit_k_max 10
_diffrn_reflns_limit_k_min -10
_diffrn_reflns_limit_l_max 24
_diffrn_reflns_limit_l_min -24
_diffrn_reflns_number 12254
_diffrn_reflns_point_group_measured_fraction_full 0.860
_diffrn_reflns_point_group_measured_fraction_max 0.906
_diffrn_reflns_theta_full 67.679
_diffrn_reflns_theta_max 65.135
_diffrn_reflns_theta_min 5.591
_diffrn_standards_number 0
_exptl_absorpt_coefficient_mu 6.576
_exptl_absorpt_correction_T_max 0.7526
_exptl_absorpt_correction_T_min 0.6299
_exptl_absorpt_correction_type multi-scan
_exptl_absorpt_process_details
;
? was used for absorption correction.
wR2(int) was 0.0821 before and 0.0603 after correction.
The Ratio of minimum to maximum transmission is 0.8370.
The \l/2 correction factor is 0.00150.
;
_exptl_crystal_colour 'clear dark green'
_exptl_crystal_colour_lustre clear
_exptl_crystal_colour_modifier dark
_exptl_crystal_colour_primary green
_exptl_crystal_density_diffrn 1.558
_exptl_crystal_description block
_exptl_crystal_F_000 735
_exptl_crystal_size_max 0.164
_exptl_crystal_size_mid 0.125
_exptl_crystal_size_min 0.103
_refine_diff_density_max 0.553
_refine_diff_density_min -0.429
_refine_diff_density_rms 0.046
_refine_ls_abs_structure_details
;
 Flack x determined using 1371 quotients [(I+)-(I-)]/[(I+)+(I-)]
 (Parsons and Flack (2004), Acta Cryst. A60, s61).
;
_refine_ls_abs_structure_Flack 0.012(2)
_refine_ls_extinction_method none
_refine_ls_goodness_of_fit_ref 1.029
_refine_ls_hydrogen_treatment constr
_refine_ls_matrix_type full
_refine_ls_number_parameters 282
_refine_ls_number_reflns 3164
_refine_ls_number_restraints 1
_refine_ls_restrained_S_all 1.028
_refine_ls_R_factor_all 0.0244
_refine_ls_R_factor_gt 0.0242
_refine_ls_shift/su_max 0.000
_refine_ls_shift/su_mean 0.000
_refine_ls_structure_factor_coef Fsqd
_refine_ls_weighting_details 'w=1/[\s^2^(Fo^2^)+(0.0320P)^2^+0.6530P] where P=(Fo^2^+2Fc^2^)/3'
_refine_ls_weighting_scheme calc
_refine_ls_wR_factor_gt 0.0614
_refine_ls_wR_factor_ref 0.0615
_reflns_Friedel_coverage 0.817
_reflns_Friedel_fraction_full 0.773
_reflns_Friedel_fraction_max 0.815
_reflns_number_gt 3130
_reflns_number_total 3164
_reflns_threshold_expression 'I > 2\s(I)'
_cod_data_source_file ja6b02485_si_002.cif
_cod_data_source_block compound1
_cod_original_cell_volume 1532.37(8)
_cod_database_code 4130349
_plat019_alert_1_b
;
PROBLEM: diffrn_measured_fraction_theta_full/_max < 1.0
RESPONSE: The crystal diffracted weakly at high resolution 
although this was the best crystal we could obtain.
;
_shelxl_version_number 2013-4
_shelx_space_group_comment
;
The symmetry employed for this shelxl refinement is uniquely defined
by the following loop, which should always be used as a source of
symmetry information in preference to the above space-group names.
They are only intended as comments.
;
_olex2_refinement_description
;
1. Fixed Uiso
 At 1.2 times of:
  All C(H) groups
 At 1.5 times of:
  All C(H,H,H) groups
2.a Aromatic/amide H refined with riding coordinates:
 C12(H12), C16(H16), C18(H18), C21(H21), C24(H24), C25(H25), C26(H26),
 C27(H27), C28(H28), C29(H29)
2.b Idealised Me refined as rotating group:
 C30(H30A,H30B,H30C), C36(H36A,H36B,H36C)
;
_olex2_computing_structure_refinement_long 'ShelXL (Sheldrick, 2008)'
_olex2_computing_structure_solution_long 'ShelXS (Sheldrick, 2008)'

loop_
_space_group_symop_operation_xyz
'x, y, z'
'-y, x-y, z+1/3'
'-x+y, -x, z+2/3'

loop_
_atom_site_label
_atom_site_type_symbol
_atom_site_fract_x
_atom_site_fract_y
_atom_site_fract_z
_atom_site_U_iso_or_equiv
_atom_site_adp_type
_atom_site_occupancy
_atom_site_site_symmetry_order
_atom_site_calc_flag
_atom_site_refinement_flags_posn
Mn1 Mn -0.36863(6) -0.31558(6) -0.30246(2) 0.01310(14) Uani 1 1 d .
S2 S 0.01975(11) -0.16401(11) -0.35900(4) 0.0244(2) Uani 1 1 d .
N1 N -0.4012(4) -0.5577(4) -0.25528(12) 0.0171(6) Uani 1 1 d .
O2 O -0.1427(3) -0.3193(3) -0.33893(12) 0.0249(6) Uani 1 1 d .
N3 N -0.5580(4) -0.5350(3) -0.35893(12) 0.0143(6) Uani 1 1 d .
O4 O -0.4199(4) 0.0273(3) -0.43326(12) 0.0291(6) Uani 1 1 d .
N6 N -0.1962(4) -0.0147(4) -0.30542(13) 0.0219(6) Uani 1 1 d .
C7 C -0.6319(4) -0.5088(4) -0.40933(13) 0.0124(6) Uani 1 1 d .
N8 N -0.4392(3) -0.2146(3) -0.38741(12) 0.0152(6) Uani 1 1 d .
C9 C -0.5924(4) -0.6945(4) -0.34362(15) 0.0180(7) Uani 1 1 d .
O11 O -0.6738(3) -0.8251(3) -0.37443(11) 0.0267(6) Uani 1 1 d .
C12 C -0.5868(4) -0.2886(4) -0.48931(15) 0.0165(7) Uani 1 1 d .
H12 H -0.5301 -0.1752 -0.5040 0.020 Uiso 1 1 calc R
C13 C -0.7084(4) -0.4178(4) -0.52830(14) 0.0158(7) Uani 1 1 d .
C14 C -0.8168(4) -0.5944(4) -0.50069(14) 0.0157(7) Uani 1 1 d .
C15 C -0.5488(4) -0.3245(4) -0.43004(14) 0.0135(6) Uani 1 1 d .
C16 C -0.7711(4) -0.6294(4) -0.44179(14) 0.0158(7) Uani 1 1 d .
H16 H -0.8374 -0.7387 -0.4239 0.019 Uiso 1 1 calc R
C17 C -0.5079(4) -0.7034(4) -0.28404(15) 0.0188(7) Uani 1 1 d .
C18 C -0.0495(7) 0.3344(5) -0.3048(2) 0.0486(14) Uani 1 1 d .
H18 H -0.0007 0.4538 -0.3039 0.058 Uiso 1 1 calc R
C19 C -0.2448(5) 0.0633(4) -0.34673(15) 0.0219(7) Uani 1 1 d .
C21 C -0.3176(5) -0.5639(5) -0.20422(15) 0.0214(7) Uani 1 1 d .
H21 H -0.2392 -0.4606 -0.1845 0.026 Uiso 1 1 calc R
C22 C -0.3782(4) -0.0444(4) -0.39442(15) 0.0188(7) Uani 1 1 d .
C24 C -0.1760(6) 0.2377(5) -0.34764(18) 0.0386(11) Uani 1 1 d .
H24 H -0.2148 0.2894 -0.3770 0.046 Uiso 1 1 calc R
C25 C 0.0046(6) 0.2546(5) -0.26343(18) 0.0399(11) Uani 1 1 d .
H25 H 0.0929 0.3184 -0.2343 0.048 Uiso 1 1 calc R
C26 C -0.4545(6) -0.8618(5) -0.2077(2) 0.0444(12) Uani 1 1 d .
H26 H -0.4753 -0.9667 -0.1907 0.053 Uiso 1 1 calc R
C27 C -0.5391(6) -0.8585(5) -0.2611(2) 0.0376(11) Uani 1 1 d .
H27 H -0.6172 -0.9604 -0.2817 0.045 Uiso 1 1 calc R
C28 C -0.0716(5) 0.0810(5) -0.26510(16) 0.0298(9) Uani 1 1 d .
H28 H -0.0341 0.0267 -0.2364 0.036 Uiso 1 1 calc R
C29 C -0.3399(6) -0.7127(5) -0.17901(18) 0.0308(9) Uani 1 1 d .
H29 H -0.2781 -0.7125 -0.1429 0.037 Uiso 1 1 calc R
C30 C 0.1675(5) -0.2343(5) -0.37240(19) 0.0296(8) Uani 1 1 d .
H30A H 0.2014 -0.2600 -0.3319 0.044 Uiso 1 1 calc GR
H30B H 0.2673 -0.1454 -0.3940 0.044 Uiso 1 1 calc GR
H30C H 0.1149 -0.3363 -0.3986 0.044 Uiso 1 1 calc GR
C36 C -0.0111(6) -0.1291(6) -0.43974(18) 0.0360(10) Uani 1 1 d .
H36A H -0.0568 -0.2356 -0.4631 0.054 Uiso 1 1 calc GR
H36B H 0.0973 -0.0457 -0.4582 0.054 Uiso 1 1 calc GR
H36C H -0.0906 -0.0868 -0.4421 0.054 Uiso 1 1 calc GR
O1 O -0.9350(3) -0.7004(3) -0.53391(10) 0.0198(5) Uani 1 1 d .
O3 O -0.7359(3) -0.3973(3) -0.58453(10) 0.0194(5) Uani 1 1 d .

loop_
_atom_site_aniso_label
_atom_site_aniso_U_11
_atom_site_aniso_U_22
_atom_site_aniso_U_33
_atom_site_aniso_U_23
_atom_site_aniso_U_13
_atom_site_aniso_U_12
Mn1 0.0176(3) 0.0130(3) 0.0090(2) -0.00148(18) -0.00138(19) 0.0079(2)
S2 0.0229(5) 0.0219(4) 0.0275(4) 0.0027(3) 0.0056(3) 0.0104(4)
N1 0.0195(15) 0.0173(15) 0.0127(12) 0.0003(10) -0.0022(11) 0.0079(12)
O2 0.0232(13) 0.0223(13) 0.0292(13) 0.0042(10) 0.0069(10) 0.0114(11)
N3 0.0180(15) 0.0141(14) 0.0111(12) 0.0001(10) 0.0006(10) 0.0083(12)
O4 0.0432(17) 0.0183(13) 0.0247(13) 0.0038(10) -0.0069(12) 0.0146(13)
N6 0.0254(16) 0.0200(15) 0.0189(14) -0.0041(11) -0.0016(11) 0.0103(13)
C7 0.0159(16) 0.0167(16) 0.0077(14) -0.0006(11) 0.0030(11) 0.0106(14)
N8 0.0175(14) 0.0151(14) 0.0121(12) 0.0000(10) 0.0011(10) 0.0075(12)
C9 0.0189(17) 0.0168(18) 0.0155(15) 0.0012(13) -0.0017(13) 0.0067(15)
O11 0.0354(15) 0.0169(13) 0.0241(12) -0.0027(10) -0.0137(11) 0.0103(12)
C12 0.0200(17) 0.0164(17) 0.0142(15) 0.0045(12) 0.0028(13) 0.0099(14)
C13 0.0182(17) 0.0212(17) 0.0146(15) -0.0003(13) 0.0007(13) 0.0149(15)
C14 0.0165(17) 0.0212(17) 0.0136(15) -0.0009(13) 0.0011(13) 0.0124(15)
C15 0.0145(16) 0.0161(16) 0.0128(14) 0.0005(12) 0.0038(12) 0.0098(14)
C16 0.0164(17) 0.0172(16) 0.0131(15) 0.0018(12) 0.0006(12) 0.0078(14)
C17 0.0205(18) 0.0163(17) 0.0161(15) 0.0001(13) -0.0036(13) 0.0066(15)
C18 0.073(4) 0.015(2) 0.028(2) 0.0004(16) -0.007(2) 0.000(2)
C19 0.028(2) 0.0184(18) 0.0148(16) 0.0012(13) 0.0063(13) 0.0087(16)
C21 0.0278(19) 0.0191(18) 0.0149(14) -0.0028(13) -0.0093(14) 0.0099(16)
C22 0.0232(19) 0.0171(17) 0.0143(14) 0.0007(13) 0.0029(13) 0.0087(15)
C24 0.064(3) 0.018(2) 0.0207(19) 0.0011(15) -0.0056(19) 0.010(2)
C25 0.048(3) 0.025(2) 0.0222(19) -0.0045(16) -0.0054(18) 0.000(2)
C26 0.063(3) 0.021(2) 0.038(2) 0.0064(17) -0.026(2) 0.013(2)
C27 0.048(3) 0.0170(19) 0.035(2) 0.0000(16) -0.0226(19) 0.0071(19)
C28 0.033(2) 0.028(2) 0.0227(18) -0.0063(15) -0.0067(15) 0.0102(18)
C29 0.039(2) 0.025(2) 0.0230(17) 0.0018(15) -0.0154(16) 0.0124(18)
C30 0.024(2) 0.025(2) 0.038(2) 0.0010(16) 0.0071(16) 0.0109(17)
C36 0.038(2) 0.042(2) 0.0251(18) 0.0089(17) 0.0039(17) 0.018(2)
O1 0.0180(12) 0.0224(13) 0.0148(10) 0.0015(9) -0.0054(9) 0.0070(10)
O3 0.0254(13) 0.0226(13) 0.0111(11) 0.0014(9) -0.0031(9) 0.0127(11)

loop_
_atom_type_symbol
_atom_type_description
_atom_type_scat_dispersion_real
_atom_type_scat_dispersion_imag
_atom_type_scat_source
C C 0.0181 0.0091 'International Tables Vol C Tables 4.2.6.8 and 6.1.1.4'
H H 0.0000 0.0000 'International Tables Vol C Tables 4.2.6.8 and 6.1.1.4'
Mn Mn -0.5299 2.8052 'International Tables Vol C Tables 4.2.6.8 and 6.1.1.4'
N N 0.0311 0.0180 'International Tables Vol C Tables 4.2.6.8 and 6.1.1.4'
O O 0.0492 0.0322 'International Tables Vol C Tables 4.2.6.8 and 6.1.1.4'
S S 0.3331 0.5567 'International Tables Vol C Tables 4.2.6.8 and 6.1.1.4'

loop_
_geom_angle_atom_site_label_1
_geom_angle_atom_site_label_2
_geom_angle_atom_site_label_3
_geom_angle
_geom_angle_site_symmetry_1
_geom_angle_site_symmetry_3
N1 Mn1 N6 143.99(10) . .
N1 Mn1 O3 92.23(9) . 2_455
O2 Mn1 N1 79.15(10) . .
O2 Mn1 N3 96.24(10) . .
O2 Mn1 N6 85.70(10) . .
O2 Mn1 N8 100.72(10) . .
O2 Mn1 O1 103.15(9) . 2_455
O2 Mn1 O3 170.64(9) . 2_455
N3 Mn1 N1 72.60(9) . .
N3 Mn1 N6 142.05(10) . .
N3 Mn1 N8 71.80(10) . .
N3 Mn1 O1 140.22(9) . 2_455
N3 Mn1 O3 84.49(9) . 2_455
N8 Mn1 N1 144.17(10) . .
N8 Mn1 N6 70.61(10) . .
N8 Mn1 O1 135.68(10) . 2_455
N8 Mn1 O3 88.39(9) . 2_455
O1 Mn1 N1 77.37(9) 2_455 .
O1 Mn1 N6 74.57(9) 2_455 .
O1 Mn1 O3 71.09(8) 2_455 2_455
O3 Mn1 N6 99.49(10) 2_455 .
O2 S2 C30 105.74(16) . .
O2 S2 C36 105.54(18) . .
C30 S2 C36 97.3(2) . .
C17 N1 Mn1 115.9(2) . .
C17 N1 C21 118.1(3) . .
C21 N1 Mn1 125.9(2) . .
S2 O2 Mn1 124.56(15) . .
C7 N3 Mn1 119.9(2) . .
C7 N3 C9 120.6(3) . .
C9 N3 Mn1 119.5(2) . .
C19 N6 Mn1 115.3(2) . .
C19 N6 C28 118.0(3) . .
C28 N6 Mn1 126.2(2) . .
N3 C7 C15 114.0(3) . .
N3 C7 C16 126.7(3) . .
C16 C7 C15 119.3(3) . .
C15 N8 Mn1 119.1(2) . .
C15 N8 C22 120.0(3) . .
C22 N8 Mn1 120.8(2) . .
N3 C9 C17 114.0(3) . .
O11 C9 N3 127.7(3) . .
O11 C9 C17 118.1(3) . .
C13 C12 H12 119.4 . .
C15 C12 H12 119.4 . .
C15 C12 C13 121.2(3) . .
C12 C13 C14 118.8(3) . .
O3 C13 C12 124.4(3) . .
O3 C13 C14 116.8(3) . .
C16 C14 C13 118.2(3) . .
O1 C14 C13 117.2(3) . .
O1 C14 C16 124.5(3) . .
N8 C15 C7 113.8(3) . .
N8 C15 C12 127.7(3) . .
C12 C15 C7 118.5(3) . .
C7 C16 C14 121.5(3) . .
C7 C16 H16 119.3 . .
C14 C16 H16 119.3 . .
N1 C17 C9 117.8(3) . .
N1 C17 C27 122.1(3) . .
C27 C17 C9 120.1(3) . .
C24 C18 H18 120.5 . .
C25 C18 H18 120.5 . .
C25 C18 C24 119.0(4) . .
N6 C19 C22 117.8(3) . .
N6 C19 C24 122.7(3) . .
C24 C19 C22 119.5(3) . .
N1 C21 H21 118.4 . .
N1 C21 C29 123.2(3) . .
C29 C21 H21 118.4 . .
O4 C22 N8 128.3(3) . .
O4 C22 C19 117.9(3) . .
N8 C22 C19 113.8(3) . .
C18 C24 C19 118.4(4) . .
C18 C24 H24 120.8 . .
C19 C24 H24 120.8 . .
C18 C25 H25 120.5 . .
C28 C25 C18 118.9(4) . .
C28 C25 H25 120.5 . .
C27 C26 H26 120.1 . .
C29 C26 H26 120.1 . .
C29 C26 C27 119.9(4) . .
C17 C27 H27 120.7 . .
C26 C27 C17 118.6(4) . .
C26 C27 H27 120.7 . .
N6 C28 C25 122.9(4) . .
N6 C28 H28 118.6 . .
C25 C28 H28 118.6 . .
C21 C29 H29 121.0 . .
C26 C29 C21 118.0(3) . .
C26 C29 H29 121.0 . .
S2 C30 H30A 109.5 . .
S2 C30 H30B 109.5 . .
S2 C30 H30C 109.5 . .
H30A C30 H30B 109.5 . .
H30A C30 H30C 109.5 . .
H30B C30 H30C 109.5 . .
S2 C36 H36A 109.5 . .
S2 C36 H36B 109.5 . .
S2 C36 H36C 109.5 . .
H36A C36 H36B 109.5 . .
H36A C36 H36C 109.5 . .
H36B C36 H36C 109.5 . .
C14 O1 Mn1 117.7(2) . 3_444
C13 O3 Mn1 116.5(2) . 3_444

loop_
_geom_bond_atom_site_label_1
_geom_bond_atom_site_label_2
_geom_bond_distance
_geom_bond_site_symmetry_2
Mn1 N1 2.307(3) .
Mn1 O2 2.220(3) .
Mn1 N3 2.231(3) .
Mn1 N6 2.390(3) .
Mn1 N8 2.260(3) .
Mn1 O1 2.268(2) 2_455
Mn1 O3 2.312(2) 2_455
S2 O2 1.514(3) .
S2 C30 1.784(4) .
S2 C36 1.789(4) .
N1 C17 1.341(4) .
N1 C21 1.342(4) .
N3 C7 1.348(4) .
N3 C9 1.368(4) .
O4 C22 1.226(4) .
N6 C19 1.338(5) .
N6 C28 1.340(5) .
C7 C15 1.525(4) .
C7 C16 1.380(5) .
N8 C15 1.350(4) .
N8 C22 1.372(4) .
C9 O11 1.231(4) .
C9 C17 1.504(5) .
C12 H12 0.9500 .
C12 C13 1.414(5) .
C12 C15 1.386(5) .
C13 C14 1.526(5) .
C13 O3 1.252(4) .
C14 C16 1.404(4) .
C14 O1 1.247(4) .
C16 H16 0.9500 .
C17 C27 1.386(5) .
C18 H18 0.9500 .
C18 C24 1.386(6) .
C18 C25 1.379(7) .
C19 C22 1.509(5) .
C19 C24 1.390(5) .
C21 H21 0.9500 .
C21 C29 1.378(5) .
C24 H24 0.9500 .
C25 H25 0.9500 .
C25 C28 1.378(6) .
C26 H26 0.9500 .
C26 C27 1.379(6) .
C26 C29 1.376(6) .
C27 H27 0.9500 .
C28 H28 0.9500 .
C29 H29 0.9500 .
C30 H30A 0.9800 .
C30 H30B 0.9800 .
C30 H30C 0.9800 .
C36 H36A 0.9800 .
C36 H36B 0.9800 .
C36 H36C 0.9800 .
O1 Mn1 2.268(2) 3_444
O3 Mn1 2.313(2) 3_444

loop_
_geom_torsion_atom_site_label_1
_geom_torsion_atom_site_label_2
_geom_torsion_atom_site_label_3
_geom_torsion_atom_site_label_4
_geom_torsion
_geom_torsion_site_symmetry_4
Mn1 N1 C17 C9 0.8(4) .
Mn1 N1 C17 C27 179.8(3) .
Mn1 N1 C21 C29 -178.5(3) .
Mn1 N3 C7 C15 11.9(3) .
Mn1 N3 C7 C16 -167.4(2) .
Mn1 N3 C9 O11 -168.9(3) .
Mn1 N3 C9 C17 6.3(4) .
Mn1 N6 C19 C22 -11.3(4) .
Mn1 N6 C19 C24 169.5(3) .
Mn1 N6 C28 C25 -169.3(3) .
Mn1 N8 C15 C7 8.6(3) .
Mn1 N8 C15 C12 -168.7(3) .
Mn1 N8 C22 O4 -170.5(3) .
Mn1 N8 C22 C19 8.5(4) .
N1 C17 C27 C26 -1.5(7) .
N1 C21 C29 C26 -0.4(7) .
N3 C7 C15 N8 -13.1(4) .
N3 C7 C15 C12 164.5(3) .
N3 C7 C16 C14 -167.1(3) .
N3 C9 C17 N1 -4.6(5) .
N3 C9 C17 C27 176.4(4) .
N6 C19 C22 O4 -178.3(3) .
N6 C19 C22 N8 2.6(4) .
N6 C19 C24 C18 1.4(7) .
C7 N3 C9 O11 8.2(5) .
C7 N3 C9 C17 -176.6(3) .
C9 N3 C7 C15 -165.1(3) .
C9 N3 C7 C16 15.5(5) .
C9 C17 C27 C26 177.5(4) .
O11 C9 C17 N1 171.2(3) .
O11 C9 C17 C27 -7.8(5) .
C12 C13 C14 C16 -11.5(4) .
C12 C13 C14 O1 172.3(3) .
C12 C13 O3 Mn1 -178.8(2) 3_444
C13 C12 C15 C7 4.4(5) .
C13 C12 C15 N8 -178.4(3) .
C13 C14 C16 C7 -0.2(5) .
C13 C14 O1 Mn1 9.8(4) 3_444
C14 C13 O3 Mn1 0.2(3) 3_444
C15 C7 C16 C14 13.6(5) .
C15 N8 C22 O4 6.4(5) .
C15 N8 C22 C19 -174.5(3) .
C15 C12 C13 C14 8.9(5) .
C15 C12 C13 O3 -172.1(3) .
C16 C7 C15 N8 166.3(3) .
C16 C7 C15 C12 -16.1(4) .
C16 C14 O1 Mn1 -166.2(2) 3_444
C17 N1 C21 C29 -2.0(5) .
C18 C25 C28 N6 0.2(7) .
C19 N6 C28 C25 1.8(6) .
C21 N1 C17 C9 -176.1(3) .
C21 N1 C17 C27 2.9(5) .
C22 N8 C15 C7 -168.4(3) .
C22 N8 C15 C12 14.2(5) .
C22 C19 C24 C18 -177.8(4) .
C24 C18 C25 C28 -1.5(7) .
C24 C19 C22 O4 0.9(5) .
C24 C19 C22 N8 -178.3(3) .
C25 C18 C24 C19 0.7(7) .
C27 C26 C29 C21 1.8(8) .
C28 N6 C19 C22 176.6(3) .
C28 N6 C19 C24 -2.6(5) .
C29 C26 C27 C17 -1.0(8) .
C30 S2 O2 Mn1 171.33(18) .
C36 S2 O2 Mn1 -86.3(2) .
O1 C14 C16 C7 175.7(3) .
O3 C13 C14 C16 169.5(3) .
O3 C13 C14 O1 -6.7(4) .
